data_4122572
loop_
_publ_author_name
'Johnson, Alice'
'Laguna, Antonio'
'Gimeno, M Concepci\'on'

_publ_section_title
;
 Axially chiral allenyl gold complexes.
;
_journal_issue 37
_journal_name_full 'Journal of the American Chemical Society'
_journal_page_first 12812
_journal_page_last 12815
_journal_paper_doi 10.1021/ja5055675
_journal_volume 136
_journal_year 2014
_chemical_formula_sum 'C39 H17 Au F15 P'
_chemical_formula_weight 998.46
_chemical_name_systematic
; 
 ? 
;
_space_group_IT_number 14
_symmetry_cell_setting monoclinic
_symmetry_space_group_name_Hall '-P 2ybc'
_symmetry_space_group_name_H-M 'P 1 21/c 1'
_atom_sites_solution_hydrogens geom
_atom_sites_solution_primary direct
_atom_sites_solution_secondary difmap
_audit_creation_method SHELXL-97
_cell_angle_alpha 90.00
_cell_angle_beta 106.431(3)
_cell_angle_gamma 90.00
_cell_formula_units_Z 8
_cell_length_a 27.8653(7)
_cell_length_b 10.5925(2)
_cell_length_c 24.5903(8)
_cell_measurement_reflns_used 11595
_cell_measurement_temperature 100(2)
_cell_measurement_theta_max 28.1216
_cell_measurement_theta_min 4.1290
_cell_volume 6961.7(3)
_computing_cell_refinement
;
CrysAlisPro, Agilent Technologies,
Version 1.171.35.19 (release 27-10-2011 CrysAlis171 .NET)
(compiled Oct 27 2011,15:02:11)
;
_computing_data_collection
;
CrysAlisPro, Agilent Technologies,
Version 1.171.35.19 (release 27-10-2011 CrysAlis171 .NET)
(compiled Oct 27 2011,15:02:11)
;
_computing_data_reduction
;
CrysAlisPro, Agilent Technologies,
Version 1.171.35.19 (release 27-10-2011 CrysAlis171 .NET)
(compiled Oct 27 2011,15:02:11)
;
_computing_molecular_graphics XP
_computing_publication_material XCIF
_computing_structure_refinement 'SHELXL-97 (Sheldrick, 1997)'
_computing_structure_solution 'SHELXS-97 (Sheldrick, 1990)'
_diffrn_ambient_temperature 100(2)
_diffrn_detector_area_resol_mean 16.0655
_diffrn_measured_fraction_theta_full 0.994
_diffrn_measured_fraction_theta_max 0.994
_diffrn_measurement_device_type 'Xcalibur, Sapphire3'
_diffrn_measurement_method '\w rotations'
_diffrn_radiation_monochromator graphite
_diffrn_radiation_source 'fine-focus sealed tube'
_diffrn_radiation_type MoK\a
_diffrn_radiation_wavelength 0.71073
_diffrn_reflns_av_R_equivalents 0.0353
_diffrn_reflns_av_sigmaI/netI 0.0518
_diffrn_reflns_limit_h_max 33
_diffrn_reflns_limit_h_min -24
_diffrn_reflns_limit_k_max 10
_diffrn_reflns_limit_k_min -12
_diffrn_reflns_limit_l_max 18
_diffrn_reflns_limit_l_min -29
_diffrn_reflns_number 26742
_diffrn_reflns_theta_full 25.50
_diffrn_reflns_theta_max 25.50
_diffrn_reflns_theta_min 4.14
_exptl_absorpt_coefficient_mu 4.383
_exptl_absorpt_correction_T_max 0.6213
_exptl_absorpt_correction_T_min 0.4322
_exptl_absorpt_correction_type multi-scan
_exptl_absorpt_process_details
;
CrysAlisPro, Agilent Technologies,
Version 1.171.35.19 (release 27-10-2011 CrysAlis171 .NET)
(compiled Oct 27 2011,15:02:11)
Empirical absorption correction using spherical harmonics,
 implemented in SCALE3 ABSPACK scaling algorithm.
;
_exptl_crystal_colour colorless
_exptl_crystal_density_diffrn 1.905
_exptl_crystal_density_method 'not measured'
_exptl_crystal_description prism
_exptl_crystal_F_000 3840
_exptl_crystal_size_max 0.23
_exptl_crystal_size_mid 0.16
_exptl_crystal_size_min 0.12
_refine_diff_density_max 2.952
_refine_diff_density_min -1.874
_refine_diff_density_rms 0.154
_refine_ls_extinction_method none
_refine_ls_goodness_of_fit_ref 1.067
_refine_ls_hydrogen_treatment mixed
_refine_ls_matrix_type full
_refine_ls_number_parameters 1025
_refine_ls_number_reflns 12879
_refine_ls_number_restraints 0
_refine_ls_restrained_S_all 1.067
_refine_ls_R_factor_all 0.0572
_refine_ls_R_factor_gt 0.0433
_refine_ls_shift/su_max 0.001
_refine_ls_shift/su_mean 0.000
_refine_ls_structure_factor_coef Fsqd
_refine_ls_weighting_details 'calc w=1/[\s^2^(Fo^2^)+(0.0432P)^2^+25.5681P] where P=(Fo^2^+2Fc^2^)/3'
_refine_ls_weighting_scheme calc
_refine_ls_wR_factor_gt 0.0952
_refine_ls_wR_factor_ref 0.1021
_reflns_number_gt 10798
_reflns_number_total 12879
_reflns_threshold_expression >2sigma(I)
_cod_data_source_file ja5055675_si_005.cif
_cod_data_source_block c285s
_cod_depositor_comments
;
The following automatic conversions were performed:

'_symmetry_cell_setting' value 'Monoclinic' changed to 'monoclinic'
according to
/home/saulius/struct/COD-crude-data--automatic-downloads/rss-feeds/ACS/lib/dictionaries/cif_core.dic
dictionary named 'cif_core.dic' version 2.4.2 from 2011-04-26.

Automatic conversion script
Id: cif_fix_values 2281 2013-09-26 08:29:07Z andrius 

 Adding full bibliography for 4122569--4122572.cif.

The following automatic conversions were performed:

'_exptl_absorpt_correction_type' value 'multi-scans' was replaced
with the value 'multi-scan' as specified in the replacement file
'src/cod-tools/trunk/data/replacement-values/replacement_values.lst'.

Automatic conversion script
Id: cif_fix_values 5376 2017-05-30 11:51:03Z andrius 
;
_cod_original_sg_symbol_H-M P2(1)/c
_cod_database_code 4122572

loop_
_symmetry_equiv_pos_as_xyz
'x, y, z'
'-x, y+1/2, -z+1/2'
'-x, -y, -z'
'x, -y-1/2, z-1/2'

loop_
_atom_site_label
_atom_site_type_symbol
_atom_site_fract_x
_atom_site_fract_y
_atom_site_fract_z
_atom_site_U_iso_or_equiv
_atom_site_adp_type
_atom_site_occupancy
_atom_site_symmetry_multiplicity
_atom_site_calc_flag
_atom_site_refinement_flags
Au1 Au 0.410239(8) 0.48507(2) 0.887129(9) 0.01797(7) Uani 1 1 d .
C1 C 0.4343(2) 0.3231(7) 0.9346(3) 0.0245(14) Uani 1 1 d .
C2 C 0.4316(2) 0.3076(6) 0.9851(3) 0.0222(14) Uani 1 1 d .
C3 C 0.4257(2) 0.2926(6) 1.0362(2) 0.0202(13) Uani 1 1 d .
P1 P 0.37168(6) 0.21408(15) 1.04312(6) 0.0185(3) Uani 1 1 d .
C11 C 0.3421(2) 0.1386(6) 0.9770(2) 0.0190(13) Uani 1 1 d .
C12 C 0.3470(2) 0.0077(6) 0.9706(3) 0.0250(14) Uani 1 1 d .
H12 H 0.3622 -0.0442 1.0023 0.030 Uiso 1 1 calc R
C13 C 0.3293(3) -0.0437(7) 0.9171(3) 0.0301(16) Uani 1 1 d .
H13 H 0.3317 -0.1322 0.9123 0.036 Uiso 1 1 calc R
C14 C 0.3084(2) 0.0306(7) 0.8705(3) 0.0301(16) Uani 1 1 d .
H14 H 0.2970 -0.0068 0.8340 0.036 Uiso 1 1 calc R
C15 C 0.3037(2) 0.1595(7) 0.8767(3) 0.0269(15) Uani 1 1 d .
H15 H 0.2891 0.2105 0.8444 0.032 Uiso 1 1 calc R
C16 C 0.3204(2) 0.2144(6) 0.9300(3) 0.0230(14) Uani 1 1 d .
H16 H 0.3171 0.3028 0.9345 0.028 Uiso 1 1 calc R
C21 C 0.3900(2) 0.0990(6) 1.0985(2) 0.0196(13) Uani 1 1 d .
C22 C 0.3550(2) 0.0556(6) 1.1248(3) 0.0236(14) Uani 1 1 d .
H22 H 0.3222 0.0902 1.1144 0.028 Uiso 1 1 calc R
C23 C 0.3675(3) -0.0376(6) 1.1660(3) 0.0290(15) Uani 1 1 d .
H23 H 0.3434 -0.0675 1.1834 0.035 Uiso 1 1 calc R
C24 C 0.4156(2) -0.0867(6) 1.1814(3) 0.0255(14) Uani 1 1 d .
H24 H 0.4244 -0.1499 1.2100 0.031 Uiso 1 1 calc R
C25 C 0.4510(3) -0.0447(6) 1.1559(3) 0.0256(14) Uani 1 1 d .
H25 H 0.4838 -0.0791 1.1667 0.031 Uiso 1 1 calc R
C26 C 0.4382(2) 0.0484(6) 1.1140(3) 0.0230(14) Uani 1 1 d .
H26 H 0.4623 0.0773 1.0962 0.028 Uiso 1 1 calc R
C31 C 0.3295(2) 0.3232(6) 1.0619(2) 0.0213(13) Uani 1 1 d .
C32 C 0.2773(2) 0.3057(7) 1.0431(3) 0.0274(15) Uani 1 1 d .
H32 H 0.2632 0.2397 1.0174 0.033 Uiso 1 1 calc R
C33 C 0.2472(3) 0.3854(7) 1.0627(3) 0.0357(17) Uani 1 1 d .
H33 H 0.2120 0.3733 1.0508 0.043 Uiso 1 1 calc R
C34 C 0.2672(3) 0.4832(7) 1.0993(3) 0.0353(17) Uani 1 1 d .
H34 H 0.2457 0.5387 1.1118 0.042 Uiso 1 1 calc R
C35 C 0.3184(3) 0.5002(6) 1.1176(3) 0.0317(16) Uani 1 1 d .
H35 H 0.3321 0.5670 1.1430 0.038 Uiso 1 1 calc R
C36 C 0.3496(3) 0.4210(6) 1.0992(3) 0.0257(14) Uani 1 1 d .
H36 H 0.3848 0.4329 1.1120 0.031 Uiso 1 1 calc R
C41 C 0.4411(2) 0.4113(6) 0.8273(2) 0.0175(12) Uani 1 1 d .
C42 C 0.4156(2) 0.3254(6) 0.7874(3) 0.0212(13) Uani 1 1 d .
C43 C 0.4355(2) 0.2706(6) 0.7479(2) 0.0223(14) Uani 1 1 d .
C44 C 0.4835(2) 0.3020(6) 0.7472(3) 0.0223(14) Uani 1 1 d .
C45 C 0.5105(2) 0.3867(6) 0.7865(3) 0.0199(13) Uani 1 1 d .
C46 C 0.4892(2) 0.4397(6) 0.8255(2) 0.0199(13) Uani 1 1 d .
F1 F 0.36856(13) 0.2912(4) 0.78655(16) 0.0323(9) Uani 1 1 d .
F2 F 0.40873(14) 0.1889(4) 0.70915(16) 0.0324(9) Uani 1 1 d .
F3 F 0.50335(14) 0.2499(4) 0.70877(15) 0.0303(9) Uani 1 1 d .
F4 F 0.55751(14) 0.4165(4) 0.78640(16) 0.0328(9) Uani 1 1 d .
F5 F 0.51767(13) 0.5207(3) 0.86351(15) 0.0268(8) Uani 1 1 d .
C51 C 0.3905(2) 0.6501(6) 0.8412(3) 0.0212(13) Uani 1 1 d .
C52 C 0.3501(2) 0.6619(6) 0.7936(3) 0.0213(14) Uani 1 1 d .
C53 C 0.3374(2) 0.7731(6) 0.7641(3) 0.0254(14) Uani 1 1 d .
C54 C 0.3649(3) 0.8798(6) 0.7823(3) 0.0261(15) Uani 1 1 d .
C55 C 0.4053(2) 0.8738(6) 0.8299(3) 0.0266(15) Uani 1 1 d .
C56 C 0.4171(2) 0.7590(6) 0.8578(3) 0.0220(14) Uani 1 1 d .
F6 F 0.32106(14) 0.5592(4) 0.77397(15) 0.0313(9) Uani 1 1 d .
F7 F 0.29798(14) 0.7776(4) 0.71703(16) 0.0350(9) Uani 1 1 d .
F8 F 0.35234(16) 0.9895(4) 0.75458(17) 0.0364(10) Uani 1 1 d .
F9 F 0.43266(15) 0.9783(4) 0.84812(18) 0.0375(10) Uani 1 1 d .
F10 F 0.45721(13) 0.7595(4) 0.90451(16) 0.0312(9) Uani 1 1 d .
C61 C 0.3768(2) 0.5597(6) 0.9448(3) 0.0216(13) Uani 1 1 d .
C62 C 0.3251(2) 0.5733(6) 0.9322(3) 0.0244(14) Uani 1 1 d .
C63 C 0.3018(3) 0.6344(6) 0.9674(3) 0.0283(15) Uani 1 1 d .
C64 C 0.3306(3) 0.6855(6) 1.0175(3) 0.0263(15) Uani 1 1 d .
C65 C 0.3819(3) 0.6726(6) 1.0323(3) 0.0292(16) Uani 1 1 d .
C66 C 0.4039(2) 0.6105(6) 0.9957(3) 0.0255(14) Uani 1 1 d .
F11 F 0.29527(14) 0.5267(4) 0.88275(16) 0.0312(9) Uani 1 1 d .
F12 F 0.25179(14) 0.6465(4) 0.95279(18) 0.0408(10) Uani 1 1 d .
F13 F 0.30897(16) 0.7480(4) 1.05229(18) 0.0405(11) Uani 1 1 d .
F14 F 0.41008(16) 0.7200(4) 1.08152(17) 0.0428(11) Uani 1 1 d .
F15 F 0.45421(13) 0.6027(4) 1.01173(16) 0.0328(9) Uani 1 1 d .
Au2 Au 1.066029(9) 0.85362(2) 0.430816(10) 0.02202(8) Uani 1 1 d .
C67 C 1.0089(3) 0.9790(7) 0.3980(3) 0.0320(16) Uani 1 1 d .
C68 C 0.9616(2) 0.9652(6) 0.3865(3) 0.0232(14) Uani 1 1 d .
C69 C 0.9126(2) 0.9533(7) 0.3763(3) 0.0269(15) Uani 1 1 d .
P2 P 0.87339(6) 0.91775(17) 0.30846(7) 0.0243(4) Uani 1 1 d .
C71 C 0.8420(2) 1.0578(6) 0.2753(3) 0.0261(15) Uani 1 1 d .
C72 C 0.8182(3) 1.0619(7) 0.2169(3) 0.0314(16) Uani 1 1 d .
H72 H 0.8186 0.9897 0.1941 0.038 Uiso 1 1 calc R
C73 C 0.7942(3) 1.1699(7) 0.1924(3) 0.0333(16) Uani 1 1 d .
H73 H 0.7785 1.1729 0.1527 0.040 Uiso 1 1 calc R
C74 C 0.7932(3) 1.2728(7) 0.2254(3) 0.0387(19) Uani 1 1 d .
H74 H 0.7760 1.3465 0.2083 0.046 Uiso 1 1 calc R
C75 C 0.8164(3) 1.2728(8) 0.2823(4) 0.046(2) Uani 1 1 d .
H75 H 0.8156 1.3460 0.3043 0.055 Uiso 1 1 calc R
C76 C 0.8411(3) 1.1651(7) 0.3074(3) 0.0372(18) Uani 1 1 d .
H76 H 0.8575 1.1647 0.3470 0.045 Uiso 1 1 calc R
C81 C 0.8292(2) 0.8009(6) 0.3174(3) 0.0257(14) Uani 1 1 d .
C82 C 0.8402(3) 0.7264(7) 0.3659(3) 0.0364(17) Uani 1 1 d .
H82 H 0.8695 0.7422 0.3961 0.044 Uiso 1 1 calc R
C83 C 0.8085(3) 0.6301(8) 0.3702(4) 0.044(2) Uani 1 1 d .
H83 H 0.8168 0.5782 0.4031 0.053 Uiso 1 1 calc R
C84 C 0.7657(3) 0.6071(7) 0.3285(3) 0.0358(17) Uani 1 1 d .
H84 H 0.7439 0.5410 0.3325 0.043 Uiso 1 1 calc R
C85 C 0.7542(3) 0.6801(9) 0.2806(4) 0.054(2) Uani 1 1 d .
H85 H 0.7246 0.6634 0.2509 0.065 Uiso 1 1 calc R
C86 C 0.7855(3) 0.7785(8) 0.2752(3) 0.050(2) Uani 1 1 d .
H86 H 0.7768 0.8304 0.2423 0.061 Uiso 1 1 calc R
C91 C 0.9095(2) 0.8556(6) 0.2644(3) 0.0272(15) Uani 1 1 d .
C92 C 0.9157(2) 0.7258(7) 0.2619(3) 0.0295(15) Uani 1 1 d .
H92 H 0.8994 0.6701 0.2812 0.035 Uiso 1 1 calc R
C93 C 0.9467(3) 0.6787(8) 0.2302(3) 0.0386(18) Uani 1 1 d .
H93 H 0.9520 0.5903 0.2287 0.046 Uiso 1 1 calc R
C94 C 0.9689(3) 0.7580(8) 0.2020(3) 0.0420(19) Uani 1 1 d .
H94 H 0.9899 0.7251 0.1808 0.050 Uiso 1 1 calc R
C95 C 0.9616(3) 0.8860(8) 0.2034(3) 0.045(2) Uani 1 1 d .
H95 H 0.9770 0.9410 0.1828 0.054 Uiso 1 1 calc R
C96 C 0.9320(3) 0.9351(7) 0.2348(3) 0.0403(19) Uani 1 1 d .
H96 H 0.9271 1.0237 0.2359 0.048 Uiso 1 1 calc R
C101 C 1.0164(2) 0.7266(6) 0.4485(3) 0.0237(14) Uani 1 1 d .
C102 C 1.0047(3) 0.7279(7) 0.4991(3) 0.0322(16) Uani 1 1 d .
C103 C 0.9669(3) 0.6540(7) 0.5097(4) 0.0402(19) Uani 1 1 d .
C104 C 0.9414(3) 0.5733(7) 0.4694(4) 0.041(2) Uani 1 1 d .
C105 C 0.9528(3) 0.5639(7) 0.4187(4) 0.0396(19) Uani 1 1 d .
C106 C 0.9903(3) 0.6410(6) 0.4094(3) 0.0295(16) Uani 1 1 d .
F16 F 1.02975(18) 0.8058(5) 0.54105(19) 0.0506(12) Uani 1 1 d .
F17 F 0.95683(18) 0.6608(5) 0.5600(2) 0.0600(14) Uani 1 1 d .
F18 F 0.90442(17) 0.5007(5) 0.4781(3) 0.0649(16) Uani 1 1 d .
F19 F 0.92815(19) 0.4834(4) 0.3784(2) 0.0631(15) Uani 1 1 d .
F20 F 0.99998(16) 0.6321(4) 0.35898(17) 0.0416(10) Uani 1 1 d .
C111 C 1.1271(2) 0.7388(6) 0.4645(3) 0.0209(13) Uani 1 1 d .
C112 C 1.1431(2) 0.6488(6) 0.4331(3) 0.0249(14) Uani 1 1 d .
C113 C 1.1857(3) 0.5778(6) 0.4551(3) 0.0279(15) Uani 1 1 d .
C114 C 1.2123(2) 0.5914(6) 0.5106(3) 0.0275(15) Uani 1 1 d .
C115 C 1.1975(2) 0.6801(7) 0.5441(3) 0.0261(15) Uani 1 1 d .
C116 C 1.1559(2) 0.7529(6) 0.5199(3) 0.0258(15) Uani 1 1 d .
F21 F 1.11715(15) 0.6278(4) 0.37863(16) 0.0352(9) Uani 1 1 d .
F22 F 1.20191(16) 0.4963(4) 0.42206(19) 0.0400(10) Uani 1 1 d .
F23 F 1.25299(14) 0.5191(4) 0.53318(19) 0.0382(10) Uani 1 1 d .
F24 F 1.22336(15) 0.6941(4) 0.59849(16) 0.0389(10) Uani 1 1 d .
F25 F 1.14360(15) 0.8423(4) 0.55343(16) 0.0349(9) Uani 1 1 d .
C121 C 1.1137(2) 0.9871(6) 0.4138(3) 0.0261(15) Uani 1 1 d .
C122 C 1.1331(3) 0.9784(7) 0.3682(3) 0.0327(16) Uani 1 1 d .
C123 C 1.1625(3) 1.0712(7) 0.3551(3) 0.0315(16) Uani 1 1 d .
C124 C 1.1726(3) 1.1795(6) 0.3873(3) 0.0329(17) Uani 1 1 d .
C125 C 1.1540(3) 1.1906(7) 0.4337(3) 0.0324(16) Uani 1 1 d .
C126 C 1.1254(2) 1.0938(6) 0.4458(3) 0.0262(14) Uani 1 1 d .
F26 F 1.12210(17) 0.8771(4) 0.33347(19) 0.0445(11) Uani 1 1 d .
F27 F 1.18023(17) 1.0610(4) 0.3098(2) 0.0490(12) Uani 1 1 d .
F28 F 1.19981(16) 1.2708(4) 0.3734(2) 0.0491(12) Uani 1 1 d .
F29 F 1.16424(16) 1.2946(4) 0.46674(18) 0.0428(11) Uani 1 1 d .
F30 F 1.10851(16) 1.1106(4) 0.49231(16) 0.0377(10) Uani 1 1 d .
H1 H 0.452(2) 0.319(6) 1.072(2) 0.014(15) Uiso 1 1 d .
H2 H 0.4513(19) 0.269(5) 0.917(2) 0.000(12) Uiso 1 1 d .
H3 H 1.018(2) 1.059(6) 0.396(3) 0.018(17) Uiso 1 1 d .
H4 H 0.898(3) 0.973(7) 0.407(3) 0.05(2) Uiso 1 1 d .

loop_
_atom_site_aniso_label
_atom_site_aniso_U_11
_atom_site_aniso_U_22
_atom_site_aniso_U_33
_atom_site_aniso_U_23
_atom_site_aniso_U_13
_atom_site_aniso_U_12
Au1 0.01615(13) 0.01969(13) 0.02073(13) -0.00057(9) 0.00953(9) -0.00035(10)
C1 0.020(3) 0.030(4) 0.026(4) 0.001(3) 0.010(3) 0.006(3)
C2 0.014(3) 0.012(3) 0.038(4) 0.001(3) 0.004(3) 0.002(3)
C3 0.019(3) 0.023(3) 0.016(3) 0.001(2) 0.000(2) -0.001(3)
P1 0.0184(8) 0.0186(8) 0.0191(8) 0.0006(6) 0.0061(6) -0.0012(7)
C11 0.015(3) 0.021(3) 0.022(3) -0.001(2) 0.006(2) -0.003(3)
C12 0.023(3) 0.026(4) 0.030(4) -0.001(3) 0.013(3) 0.001(3)
C13 0.037(4) 0.024(4) 0.035(4) -0.009(3) 0.019(3) -0.007(3)
C14 0.018(3) 0.047(5) 0.027(4) -0.012(3) 0.010(3) -0.006(3)
C15 0.015(3) 0.045(4) 0.020(3) 0.001(3) 0.003(2) 0.002(3)
C16 0.021(3) 0.021(3) 0.026(3) -0.002(3) 0.006(3) 0.000(3)
C21 0.023(3) 0.020(3) 0.014(3) -0.001(2) 0.003(2) 0.000(3)
C22 0.016(3) 0.025(4) 0.030(4) 0.003(3) 0.008(3) 0.002(3)
C23 0.035(4) 0.029(4) 0.026(4) 0.007(3) 0.012(3) -0.001(3)
C24 0.032(4) 0.023(4) 0.021(3) 0.003(3) 0.007(3) 0.001(3)
C25 0.031(4) 0.015(3) 0.030(4) 0.002(3) 0.007(3) 0.005(3)
C26 0.023(3) 0.023(3) 0.026(3) 0.002(3) 0.010(3) -0.002(3)
C31 0.025(3) 0.022(3) 0.020(3) 0.004(3) 0.010(3) -0.002(3)
C32 0.024(3) 0.030(4) 0.029(4) -0.002(3) 0.009(3) 0.005(3)
C33 0.028(4) 0.042(4) 0.041(4) 0.002(3) 0.016(3) 0.002(3)
C34 0.039(4) 0.039(4) 0.032(4) 0.001(3) 0.017(3) 0.015(4)
C35 0.046(5) 0.025(4) 0.024(4) 0.000(3) 0.011(3) 0.009(3)
C36 0.033(4) 0.022(3) 0.021(3) 0.004(3) 0.006(3) 0.005(3)
C41 0.017(3) 0.017(3) 0.020(3) 0.002(2) 0.007(2) 0.002(3)
C42 0.014(3) 0.024(3) 0.028(3) -0.001(3) 0.009(3) 0.000(3)
C43 0.033(4) 0.016(3) 0.017(3) -0.004(2) 0.006(3) 0.002(3)
C44 0.030(4) 0.021(3) 0.020(3) -0.001(3) 0.014(3) 0.007(3)
C45 0.013(3) 0.019(3) 0.028(3) 0.003(3) 0.007(2) -0.001(3)
C46 0.023(3) 0.018(3) 0.020(3) 0.000(2) 0.008(3) -0.001(3)
F1 0.022(2) 0.035(2) 0.043(2) -0.0134(18) 0.0142(17) -0.0086(18)
F2 0.033(2) 0.030(2) 0.033(2) -0.0118(17) 0.0086(17) -0.0068(19)
F3 0.036(2) 0.030(2) 0.031(2) -0.0047(16) 0.0202(17) 0.0051(18)
F4 0.023(2) 0.042(2) 0.040(2) -0.0043(18) 0.0197(17) -0.0049(19)
F5 0.0210(19) 0.032(2) 0.030(2) -0.0105(16) 0.0115(16) -0.0090(17)
C51 0.020(3) 0.025(3) 0.021(3) 0.002(3) 0.009(3) 0.002(3)
C52 0.024(3) 0.019(3) 0.026(3) -0.002(3) 0.015(3) -0.002(3)
C53 0.029(4) 0.025(4) 0.026(3) -0.001(3) 0.013(3) 0.006(3)
C54 0.036(4) 0.018(3) 0.033(4) 0.005(3) 0.023(3) 0.006(3)
C55 0.025(3) 0.022(4) 0.041(4) -0.004(3) 0.022(3) -0.008(3)
C56 0.023(3) 0.016(3) 0.030(4) 0.002(3) 0.012(3) 0.008(3)
F6 0.033(2) 0.032(2) 0.028(2) -0.0030(17) 0.0076(17) -0.0037(19)
F7 0.033(2) 0.039(2) 0.031(2) 0.0076(18) 0.0059(17) 0.0043(19)
F8 0.045(3) 0.027(2) 0.044(2) 0.0117(18) 0.024(2) 0.0075(19)
F9 0.035(2) 0.022(2) 0.058(3) 0.0014(18) 0.017(2) -0.0095(19)
F10 0.023(2) 0.029(2) 0.040(2) 0.0008(17) 0.0058(17) -0.0055(17)
C61 0.020(3) 0.022(3) 0.025(3) 0.002(3) 0.010(3) 0.002(3)
C62 0.026(4) 0.022(3) 0.026(3) 0.005(3) 0.009(3) 0.004(3)
C63 0.028(4) 0.024(4) 0.037(4) 0.008(3) 0.017(3) 0.009(3)
C64 0.039(4) 0.019(3) 0.029(4) 0.001(3) 0.022(3) 0.009(3)
C65 0.040(4) 0.026(4) 0.025(4) -0.008(3) 0.016(3) -0.005(3)
C66 0.026(4) 0.027(4) 0.027(3) 0.003(3) 0.013(3) -0.004(3)
F11 0.022(2) 0.042(2) 0.030(2) -0.0019(17) 0.0089(16) 0.0033(18)
F12 0.025(2) 0.051(3) 0.050(3) 0.002(2) 0.0171(19) 0.013(2)
F13 0.053(3) 0.033(2) 0.048(3) -0.0031(19) 0.035(2) 0.014(2)
F14 0.050(3) 0.045(3) 0.036(2) -0.018(2) 0.016(2) -0.002(2)
F15 0.023(2) 0.042(2) 0.035(2) -0.0095(18) 0.0106(17) -0.0065(18)
Au2 0.01635(13) 0.02077(14) 0.02980(14) 0.00090(10) 0.00793(10) -0.00128(10)
C67 0.032(4) 0.023(4) 0.041(4) 0.004(3) 0.010(3) -0.004(3)
C68 0.022(3) 0.021(3) 0.026(3) 0.001(3) 0.005(3) 0.003(3)
C69 0.021(3) 0.029(4) 0.031(4) 0.001(3) 0.008(3) 0.002(3)
P2 0.0177(8) 0.0268(9) 0.0287(9) 0.0006(7) 0.0072(7) -0.0008(7)
C71 0.018(3) 0.028(4) 0.032(4) 0.002(3) 0.007(3) -0.004(3)
C72 0.032(4) 0.023(4) 0.040(4) -0.001(3) 0.011(3) 0.001(3)
C73 0.025(4) 0.031(4) 0.042(4) 0.007(3) 0.006(3) 0.001(3)
C74 0.037(4) 0.028(4) 0.060(5) 0.017(4) 0.029(4) 0.008(4)
C75 0.064(6) 0.034(4) 0.049(5) 0.002(4) 0.032(4) 0.012(4)
C76 0.048(5) 0.033(4) 0.036(4) -0.001(3) 0.022(4) 0.007(4)
C81 0.023(3) 0.022(3) 0.033(4) 0.001(3) 0.009(3) 0.000(3)
C82 0.030(4) 0.032(4) 0.043(4) 0.007(3) 0.005(3) 0.000(3)
C83 0.034(4) 0.050(5) 0.050(5) 0.013(4) 0.015(4) -0.008(4)
C84 0.027(4) 0.031(4) 0.054(5) 0.006(3) 0.019(3) -0.002(3)
C85 0.041(5) 0.059(6) 0.052(5) 0.010(4) -0.003(4) -0.025(5)
C86 0.042(5) 0.057(6) 0.041(5) 0.023(4) -0.005(4) -0.015(4)
C91 0.021(3) 0.031(4) 0.027(4) -0.002(3) 0.002(3) -0.004(3)
C92 0.021(3) 0.035(4) 0.032(4) 0.002(3) 0.007(3) 0.005(3)
C93 0.037(4) 0.035(4) 0.043(4) -0.012(3) 0.010(3) 0.007(4)
C94 0.039(4) 0.053(5) 0.038(4) -0.007(4) 0.019(4) 0.008(4)
C95 0.045(5) 0.049(5) 0.049(5) 0.000(4) 0.029(4) -0.003(4)
C96 0.051(5) 0.031(4) 0.047(5) -0.002(3) 0.027(4) -0.009(4)
C101 0.018(3) 0.015(3) 0.038(4) 0.005(3) 0.007(3) 0.002(3)
C102 0.028(4) 0.033(4) 0.041(4) 0.004(3) 0.017(3) 0.003(3)
C103 0.031(4) 0.038(5) 0.057(5) 0.015(4) 0.022(4) 0.007(4)
C104 0.020(4) 0.031(4) 0.075(6) 0.024(4) 0.018(4) 0.003(3)
C105 0.019(4) 0.020(4) 0.070(6) 0.003(4) -0.002(4) -0.006(3)
C106 0.026(4) 0.021(4) 0.039(4) 0.003(3) 0.007(3) 0.001(3)
F16 0.059(3) 0.055(3) 0.047(3) -0.015(2) 0.029(2) -0.011(3)
F17 0.056(3) 0.074(4) 0.068(3) 0.028(3) 0.047(3) 0.016(3)
F18 0.028(2) 0.056(3) 0.112(4) 0.039(3) 0.021(3) -0.010(2)
F19 0.045(3) 0.043(3) 0.090(4) -0.004(3) -0.001(3) -0.019(2)
F20 0.038(2) 0.047(3) 0.036(2) -0.008(2) 0.0052(19) -0.008(2)
C111 0.017(3) 0.018(3) 0.030(4) 0.004(3) 0.011(3) 0.000(3)
C112 0.025(3) 0.019(3) 0.032(4) 0.002(3) 0.012(3) -0.003(3)
C113 0.030(4) 0.019(3) 0.042(4) -0.001(3) 0.023(3) 0.002(3)
C114 0.017(3) 0.020(3) 0.048(4) 0.011(3) 0.013(3) 0.002(3)
C115 0.017(3) 0.033(4) 0.027(4) 0.009(3) 0.005(3) -0.004(3)
C116 0.029(4) 0.023(4) 0.033(4) 0.004(3) 0.021(3) 0.001(3)
F21 0.035(2) 0.035(2) 0.035(2) -0.0079(18) 0.0092(18) -0.0027(19)
F22 0.044(3) 0.029(2) 0.056(3) -0.0006(19) 0.029(2) 0.011(2)
F23 0.021(2) 0.031(2) 0.064(3) 0.016(2) 0.0134(19) 0.0097(18)
F24 0.034(2) 0.047(3) 0.034(2) 0.0098(19) 0.0066(18) 0.003(2)
F25 0.039(2) 0.036(2) 0.029(2) -0.0043(17) 0.0099(18) 0.007(2)
C121 0.015(3) 0.020(3) 0.042(4) 0.007(3) 0.006(3) 0.000(3)
C122 0.028(4) 0.025(4) 0.050(5) 0.001(3) 0.018(3) 0.002(3)
C123 0.030(4) 0.027(4) 0.043(4) 0.002(3) 0.019(3) 0.002(3)
C124 0.029(4) 0.021(4) 0.054(5) 0.005(3) 0.020(3) -0.002(3)
C125 0.027(4) 0.024(4) 0.044(4) 0.001(3) 0.006(3) -0.004(3)
C126 0.020(3) 0.027(4) 0.030(4) 0.004(3) 0.004(3) -0.001(3)
F26 0.057(3) 0.031(2) 0.057(3) -0.009(2) 0.037(2) -0.012(2)
F27 0.055(3) 0.038(3) 0.071(3) 0.000(2) 0.047(3) 0.000(2)
F28 0.043(3) 0.037(3) 0.078(3) -0.002(2) 0.036(2) -0.018(2)
F29 0.046(3) 0.029(2) 0.054(3) -0.010(2) 0.016(2) -0.016(2)
F30 0.042(2) 0.039(2) 0.032(2) -0.0026(18) 0.0116(19) -0.013(2)

loop_
_atom_type_symbol
_atom_type_description
_atom_type_scat_dispersion_real
_atom_type_scat_dispersion_imag
_atom_type_scat_source
C C 0.0033 0.0016 'International Tables Vol C Tables 4.2.6.8 and 6.1.1.4'
H H 0.0000 0.0000 'International Tables Vol C Tables 4.2.6.8 and 6.1.1.4'
F F 0.0171 0.0103 'International Tables Vol C Tables 4.2.6.8 and 6.1.1.4'
P P 0.1023 0.0942 'International Tables Vol C Tables 4.2.6.8 and 6.1.1.4'
Au Au -2.0133 8.8022 'International Tables Vol C Tables 4.2.6.8 and 6.1.1.4'

loop_
_geom_angle_atom_site_label_1
_geom_angle_atom_site_label_2
_geom_angle_atom_site_label_3
_geom_angle
C41 Au1 C61 177.9(2)
C41 Au1 C51 91.8(2)
C61 Au1 C51 87.1(2)
C41 Au1 C1 87.3(2)
C61 Au1 C1 93.9(2)
C51 Au1 C1 176.7(2)
C2 C1 Au1 123.7(5)
C1 C2 C3 176.3(7)
C2 C3 P1 119.2(5)
C3 P1 C11 107.9(3)
C3 P1 C21 109.1(3)
C11 P1 C21 110.2(3)
C3 P1 C31 111.0(3)
C11 P1 C31 110.7(3)
C21 P1 C31 107.9(3)
C16 C11 C12 120.5(6)
C16 C11 P1 118.4(5)
C12 C11 P1 120.5(5)
C13 C12 C11 118.4(6)
C14 C13 C12 121.4(7)
C13 C14 C15 120.3(6)
C14 C15 C16 119.9(6)
C15 C16 C11 119.5(6)
C22 C21 C26 119.6(6)
C22 C21 P1 119.5(5)
C26 C21 P1 120.9(5)
C23 C22 C21 120.7(6)
C22 C23 C24 119.5(6)
C25 C24 C23 120.8(6)
C24 C25 C26 119.7(6)
C25 C26 C21 119.7(6)
C36 C31 C32 120.0(6)
C36 C31 P1 118.4(5)
C32 C31 P1 121.4(5)
C33 C32 C31 118.8(6)
C32 C33 C34 121.2(7)
C35 C34 C33 119.9(7)
C36 C35 C34 120.4(7)
C35 C36 C31 119.8(7)
C42 C41 C46 115.4(5)
C42 C41 Au1 121.6(4)
C46 C41 Au1 123.0(4)
F1 C42 C43 117.4(5)
F1 C42 C41 119.3(5)
C43 C42 C41 123.3(6)
F2 C43 C42 121.1(6)
F2 C43 C44 119.3(5)
C42 C43 C44 119.6(6)
F3 C44 C45 120.7(6)
F3 C44 C43 120.3(5)
C45 C44 C43 119.1(5)
F4 C45 C44 119.4(5)
F4 C45 C46 120.8(5)
C44 C45 C46 119.8(5)
F5 C46 C45 117.2(5)
F5 C46 C41 119.9(5)
C45 C46 C41 122.8(6)
C56 C51 C52 114.8(6)
C56 C51 Au1 120.7(4)
C52 C51 Au1 124.5(5)
F6 C52 C53 117.3(6)
F6 C52 C51 119.3(5)
C53 C52 C51 123.4(6)
F7 C53 C54 119.7(6)
F7 C53 C52 120.5(6)
C54 C53 C52 119.8(6)
F8 C54 C53 120.4(6)
F8 C54 C55 120.4(6)
C53 C54 C55 119.2(6)
F9 C55 C54 119.6(6)
F9 C55 C56 121.4(6)
C54 C55 C56 119.0(6)
F10 C56 C51 120.2(5)
F10 C56 C55 116.0(6)
C51 C56 C55 123.8(6)
C66 C61 C62 115.5(6)
C66 C61 Au1 122.5(5)
C62 C61 Au1 121.8(5)
F11 C62 C63 117.0(6)
F11 C62 C61 119.7(5)
C63 C62 C61 123.3(6)
F12 C63 C64 120.0(6)
F12 C63 C62 120.9(6)
C64 C63 C62 119.0(6)
F13 C64 C63 120.5(6)
F13 C64 C65 119.8(6)
C63 C64 C65 119.8(6)
F14 C65 C64 120.0(6)
F14 C65 C66 120.7(6)
C64 C65 C66 119.4(6)
F15 C66 C61 120.1(6)
F15 C66 C65 116.9(6)
C61 C66 C65 123.0(6)
C67 Au2 C121 87.1(3)
C67 Au2 C101 90.8(3)
C121 Au2 C101 177.4(2)
C67 Au2 C111 175.7(3)
C121 Au2 C111 88.9(2)
C101 Au2 C111 93.3(2)
C68 C67 Au2 130.6(6)
C67 C68 C69 177.8(7)
C68 C69 P2 122.1(5)
C69 P2 C71 110.3(3)
C69 P2 C91 110.3(3)
C71 P2 C91 108.2(3)
C69 P2 C81 107.1(3)
C71 P2 C81 111.1(3)
C91 P2 C81 109.9(3)
C76 C71 C72 118.5(6)
C76 C71 P2 120.2(5)
C72 C71 P2 121.3(5)
C73 C72 C71 120.4(7)
C74 C73 C72 119.6(7)
C73 C74 C75 121.8(7)
C74 C75 C76 119.3(7)
C75 C76 C71 120.4(7)
C86 C81 C82 118.8(6)
C86 C81 P2 121.0(5)
C82 C81 P2 120.1(5)
C83 C82 C81 119.8(7)
C84 C83 C82 121.4(7)
C83 C84 C85 119.4(7)
C84 C85 C86 120.4(7)
C81 C86 C85 120.1(7)
C96 C91 C92 120.2(7)
C96 C91 P2 120.8(5)
C92 C91 P2 119.1(5)
C91 C92 C93 118.6(7)
C94 C93 C92 120.5(7)
C93 C94 C95 120.6(7)
C94 C95 C96 120.2(7)
C91 C96 C95 120.0(7)
C106 C101 C102 115.3(6)
C106 C101 Au2 122.5(5)
C102 C101 Au2 122.0(5)
F16 C102 C101 119.6(6)
F16 C102 C103 117.0(6)
C101 C102 C103 123.3(7)
F17 C103 C104 120.4(7)
F17 C103 C102 120.4(7)
C104 C103 C102 119.2(7)
C103 C104 F18 120.8(8)
C103 C104 C105 120.2(7)
F18 C104 C105 119.0(8)
F19 C105 C104 121.1(7)
F19 C105 C106 120.1(8)
C104 C105 C106 118.8(7)
F20 C106 C101 119.3(6)
F20 C106 C105 117.7(6)
C101 C106 C105 123.0(7)
C112 C111 C116 115.9(6)
C112 C111 Au2 123.0(5)
C116 C111 Au2 121.0(5)
F21 C112 C111 120.1(6)
F21 C112 C113 117.4(6)
C111 C112 C113 122.5(6)
F22 C113 C114 119.3(6)
F22 C113 C112 120.7(6)
C114 C113 C112 120.0(6)
F23 C114 C113 120.6(6)
F23 C114 C115 119.6(6)
C113 C114 C115 119.8(6)
F24 C115 C116 121.3(6)
F24 C115 C114 120.2(6)
C116 C115 C114 118.5(6)
F25 C116 C115 116.9(6)
F25 C116 C111 119.8(6)
C115 C116 C111 123.3(6)
C126 C121 C122 116.0(6)
C126 C121 Au2 121.0(5)
C122 C121 Au2 122.8(5)
F26 C122 C123 117.6(6)
F26 C122 C121 119.7(6)
C123 C122 C121 122.6(7)
F27 C123 C122 121.2(6)
F27 C123 C124 118.7(6)
C122 C123 C124 120.0(6)
F28 C124 C123 119.8(6)
F28 C124 C125 121.5(6)
C123 C124 C125 118.7(6)
F29 C125 C126 120.9(6)
F29 C125 C124 120.0(6)
C126 C125 C124 119.1(6)
C121 C126 F30 120.5(6)
C121 C126 C125 123.4(6)
F30 C126 C125 116.1(6)

loop_
_geom_bond_atom_site_label_1
_geom_bond_atom_site_label_2
_geom_bond_distance
Au1 C41 2.056(6)
Au1 C61 2.063(6)
Au1 C51 2.070(6)
Au1 C1 2.076(7)
C1 C2 1.276(9)
C2 C3 1.322(9)
C3 P1 1.769(6)
P1 C11 1.790(6)
P1 C21 1.792(6)
P1 C31 1.800(6)
C11 C16 1.396(9)
C11 C12 1.407(9)
C12 C13 1.380(9)
C13 C14 1.375(10)
C14 C15 1.385(10)
C15 C16 1.390(9)
C21 C22 1.390(8)
C21 C26 1.397(9)
C22 C23 1.385(9)
C23 C24 1.386(9)
C24 C25 1.384(9)
C25 C26 1.397(9)
C31 C36 1.393(9)
C31 C32 1.408(9)
C32 C33 1.368(9)
C33 C34 1.382(10)
C34 C35 1.382(10)
C35 C36 1.372(9)
C41 C42 1.381(9)
C41 C46 1.388(8)
C42 F1 1.353(7)
C42 C43 1.376(8)
C43 F2 1.347(7)
C43 C44 1.381(9)
C44 F3 1.341(6)
C44 C45 1.376(9)
C45 F4 1.349(7)
C45 C46 1.380(8)
C46 F5 1.349(7)
C51 C56 1.370(9)
C51 C52 1.381(9)
C52 F6 1.359(7)
C52 C53 1.377(9)
C53 F7 1.351(7)
C53 C54 1.369(9)
C54 F8 1.343(7)
C54 C55 1.375(10)
C55 F9 1.348(7)
C55 C56 1.389(9)
C56 F10 1.357(7)
C61 C66 1.375(9)
C61 C62 1.392(9)
C62 F11 1.358(7)
C62 C63 1.380(9)
C63 F12 1.343(8)
C63 C64 1.377(10)
C64 F13 1.353(7)
C64 C65 1.378(10)
C65 F14 1.340(8)
C65 C66 1.388(9)
C66 F15 1.347(7)
Au2 C67 2.055(7)
Au2 C121 2.062(6)
Au2 C101 2.063(6)
Au2 C111 2.064(6)
C67 C68 1.276(9)
C68 C69 1.322(9)
C69 P2 1.757(7)
P2 C71 1.796(7)
P2 C91 1.800(7)
P2 C81 1.803(7)
C71 C76 1.390(10)
C71 C72 1.402(9)
C72 C73 1.374(10)
C73 C74 1.363(10)
C74 C75 1.365(11)
C75 C76 1.385(11)
C81 C86 1.378(10)
C81 C82 1.392(9)
C82 C83 1.372(10)
C83 C84 1.359(11)
C84 C85 1.368(11)
C85 C86 1.391(11)
C91 C96 1.374(10)
C91 C92 1.389(9)
C92 C93 1.410(9)
C93 C94 1.347(11)
C94 C95 1.373(11)
C95 C96 1.381(10)
C101 C106 1.371(9)
C101 C102 1.372(9)
C102 F16 1.352(8)
C102 C103 1.394(10)
C103 F17 1.346(9)
C103 C104 1.348(12)
C104 F18 1.351(8)
C104 C105 1.373(11)
C105 F19 1.340(9)
C105 C106 1.397(10)
C106 F20 1.344(8)
C111 C112 1.378(9)
C111 C116 1.381(9)
C112 F21 1.349(7)
C112 C113 1.379(9)
C113 F22 1.349(7)
C113 C114 1.363(10)
C114 F23 1.351(7)
C114 C115 1.389(10)
C115 F24 1.335(7)
C115 C116 1.379(9)
C116 F25 1.361(7)
C121 C126 1.361(9)
C121 C122 1.380(10)
C122 F26 1.351(8)
C122 C123 1.376(10)
C123 F27 1.344(8)
C123 C124 1.376(10)
C124 F28 1.331(8)
C124 C125 1.386(10)
C125 F29 1.350(8)
C125 C126 1.382(9)
C126 F30 1.367(7)
